data_7243540
loop_
_publ_author_name
'Wu, Qi'
'Yang, Xiao-Li'
'Ding, Ze-Yu'
'Meng, Xiao-Yun'
'Zhang, Wen-Yan'
'Yan, Yang-Tian'
'Yang, Guo-Ping'
'Wang, Yao-Yu'

_publ_section_title
;
 A multi-functional two-dimensional Zn(ii)-organic framework for selective
 carbon dioxide adsorption, sensing of nitrobenzene and Cr2O72&#x2212;
;
_journal_issue 43
_journal_name_full CrystEngComm
_journal_page_first 7643
_journal_page_last 7649
_journal_paper_doi 10.1039/D1CE01095F
_journal_volume 23
_journal_year 2021
_chemical_formula_moiety '0.5(C64 H28 N8 O24 Zn4), C3 H7 N O, 0.5(C8 H32 N4)'
_chemical_formula_sum 'C39 H37 N7 O13 Zn2'
_chemical_formula_weight 942.49
_space_group_crystal_system monoclinic
_space_group_IT_number 14
_space_group_name_Hall '-P 2yn'
_space_group_name_H-M_alt 'P 1 21/n 1'
_atom_sites_solution_hydrogens mixed
_atom_sites_solution_primary dual
_audit_creation_date 2019-09-29
_audit_creation_method
;
Olex2 1.2
(compiled 2018.05.29 svn.r3508 for OlexSys, GUI svn.r5506)
;
_audit_update_record
;
2021-07-06 deposited with the CCDC.	2021-09-09 downloaded from the CCDC.
;
_cell_angle_alpha 90
_cell_angle_beta 99.846(5)
_cell_angle_gamma 90
_cell_formula_units_Z 2
_cell_length_a 9.4083(16)
_cell_length_b 13.686(2)
_cell_length_c 18.288(3)
_cell_measurement_reflns_used 6366
_cell_measurement_temperature 150(2)
_cell_measurement_theta_max 25.091
_cell_measurement_theta_min 2.638
_cell_volume 2320.1(6)
_computing_cell_refinement 'SAINT V8.38A (?, 2016)'
_computing_data_reduction 'SAINT V8.38A (?, 2016)'
_computing_molecular_graphics 'Olex2 (Dolomanov et al., 2009)'
_computing_publication_material 'Olex2 (Dolomanov et al., 2009)'
_computing_structure_refinement 'ShelXL (Sheldrick, 2015)'
_computing_structure_solution 'ShelXT (Sheldrick, 2015)'
_diffrn_ambient_temperature 149.98
_diffrn_measured_fraction_theta_full 0.999
_diffrn_measured_fraction_theta_max 0.997
_diffrn_measurement_device_type 'Bruker APEX-II CCD'
_diffrn_measurement_method '\f and \w scans'
_diffrn_radiation_type MoK\a
_diffrn_radiation_wavelength 0.71073
_diffrn_reflns_av_R_equivalents 0.0691
_diffrn_reflns_av_unetI/netI 0.0566
_diffrn_reflns_Laue_measured_fraction_full 0.999
_diffrn_reflns_Laue_measured_fraction_max 0.997
_diffrn_reflns_limit_h_max 11
_diffrn_reflns_limit_h_min -11
_diffrn_reflns_limit_k_max 16
_diffrn_reflns_limit_k_min -16
_diffrn_reflns_limit_l_max 22
_diffrn_reflns_limit_l_min -22
_diffrn_reflns_number 22317
_diffrn_reflns_point_group_measured_fraction_full 0.999
_diffrn_reflns_point_group_measured_fraction_max 0.997
_diffrn_reflns_theta_full 25.242
_diffrn_reflns_theta_max 25.376
_diffrn_reflns_theta_min 2.637
_diffrn_standards_number 0
_exptl_absorpt_coefficient_mu 1.099
_exptl_absorpt_correction_T_max 0.7452
_exptl_absorpt_correction_T_min 0.6624
_exptl_absorpt_correction_type multi-scan
_exptl_absorpt_process_details
'SADABS-2016/2 (Bruker,2016/2) was used for absorption correction. wR2(int) was 0.1032 before and 0.0718 after correction. The Ratio of minimum to maximum transmission is 0.8889. The \l/2 correction factor is Not present.'
_exptl_crystal_colour colourless
_exptl_crystal_colour_primary colourless
_exptl_crystal_density_diffrn 1.349
_exptl_crystal_description block
_exptl_crystal_F_000 968
_refine_diff_density_max 1.652
_refine_diff_density_min -0.537
_refine_diff_density_rms 0.132
_refine_ls_extinction_method none
_refine_ls_goodness_of_fit_ref 1.114
_refine_ls_hydrogen_treatment constr
_refine_ls_matrix_type full
_refine_ls_number_parameters 331
_refine_ls_number_reflns 4250
_refine_ls_number_restraints 115
_refine_ls_restrained_S_all 1.123
_refine_ls_R_factor_all 0.0975
_refine_ls_R_factor_gt 0.0704
_refine_ls_shift/su_max 0.001
_refine_ls_shift/su_mean 0.000
_refine_ls_structure_factor_coef Fsqd
_refine_ls_weighting_details 'w=1/[\s^2^(Fo^2^)+(0.1139P)^2^+7.4803P] where P=(Fo^2^+2Fc^2^)/3'
_refine_ls_weighting_scheme calc
_refine_ls_wR_factor_gt 0.1988
_refine_ls_wR_factor_ref 0.2210
_reflns_Friedel_coverage 0.000
_reflns_number_gt 3223
_reflns_number_total 4250
_reflns_threshold_expression 'I > 2\s(I)'
_cod_data_source_file d1ce01095f2.cif
_cod_data_source_block 1
_cod_depositor_comments 'Adding full bibliography for 7243540.cif.'
_cod_database_code 7243540
_shelx_shelxl_version_number 2018/3
_shelx_space_group_comment
;
The symmetry employed for this shelxl refinement is uniquely defined
by the following loop, which should always be used as a source of
symmetry information in preference to the above space-group names.
They are only intended as comments.
;
_olex2_refinement_description
;
1. Fixed Uiso
 At 1.2 times of:
  All C(H) groups, All N(H) groups, All N(H,H) groups
 At 1.5 times of:
  All C(H,H,H) groups
2. Restrained distances
 C18-N3 = N3-C19
 1.4 with sigma of 0.02
 C23-N5 = N5-C22
 1.4 with sigma of 0.02
 C22-C23
 2.4 with sigma of 0.02
 H23C-H16_$1
 2.2 with sigma of 0.02
 H23B-H16_$1
 2.2 with sigma of 0.02
3. Uiso/Uaniso restraints and constraints
Uanis(C21) \\sim Ueq, Uanis(N4) \\sim Ueq, Uanis(C20) \\sim Ueq, Uanis(O7)
\\sim Ueq, Uanis(C17) \\sim Ueq, Uanis(N3) \\sim Ueq, Uanis(C18) \\sim Ueq,
Uanis(C19) \\sim Ueq, Uanis(C22) \\sim Ueq, Uanis(N5) \\sim Ueq, Uanis(C23)
\\sim Ueq: with sigma of 0.01 and sigma for terminal atoms of 0.02
4. Rigid body (RIGU) restrains
 C22, N5, C23, C18, N3, C19, C17, O7, C20, N4, C21
 with sigma for 1-2 distances of 0.004 and sigma for 1-3 distances of 0.004
5. Others
 Fixed Sof: O7(0.5) N3(0.5) C17(0.5) H17(0.5) C18(0.5) H18A(0.5) H18B(0.5)
 H18C(0.5) C19(0.5) H19A(0.5) H19B(0.5) H19C(0.5) N4(0.5) H4A(0.5) H4B(0.5)
 C20(0.5) H20A(0.5) H20B(0.5) H20C(0.5) C21(0.5) H21A(0.5) H21B(0.5) H21C(0.5)
 N5(0.5) H5A(0.5) H5B(0.5) C22(0.5) H22A(0.5) H22B(0.5) H22C(0.5) C23(0.5)
 H23A(0.5) H23B(0.5) H23C(0.5)
6.a Riding coordinates:
 N2(H2), N4(H4A,H4B), N5(H5A,H5B)
6.b Aromatic/amide H refined with riding coordinates:
 C3(H3), C6(H6), C11(H11), C12(H12), C15(H15), C16(H16), C17(H17)
6.c Idealised Me refined as rotating group:
 C18(H18A,H18B,H18C), C19(H19A,H19B,H19C), C20(H20A,H20B,H20C), C21(H21A,H21B,
 H21C), C22(H22A,H22B,H22C), C23(H23A,H23B,H23C)
;
_olex2_submission_special_instructions 'No special instructions were received'

loop_
_space_group_symop_operation_xyz
'x, y, z'
'-x+1/2, y+1/2, -z+1/2'
'-x, -y, -z'
'x-1/2, -y-1/2, z-1/2'

loop_
_atom_site_label
_atom_site_type_symbol
_atom_site_fract_x
_atom_site_fract_y
_atom_site_fract_z
_atom_site_U_iso_or_equiv
_atom_site_adp_type
_atom_site_occupancy
_atom_site_site_symmetry_order
_atom_site_calc_flag
_atom_site_refinement_flags_posn
_atom_site_refinement_flags_adp
_atom_site_refinement_flags_occupancy
_atom_site_disorder_assembly
_atom_site_disorder_group
Zn1 Zn 0.73281(7) 0.91212(4) 0.81629(4) 0.0241(3) Uani 1 1 d . . . . .
O1 O 0.6236(4) 0.8060(3) 0.7623(2) 0.0304(9) Uani 1 1 d . . . . .
O2 O 0.6288(7) 0.8875(4) 0.6569(3) 0.0588(15) Uani 1 1 d . . . . .
O3 O 0.2670(5) 0.5945(3) 0.4249(2) 0.0341(10) Uani 1 1 d . . . . .
O4 O 0.3519(6) 0.7462(3) 0.4221(3) 0.0545(14) Uani 1 1 d . . . . .
O5 O 0.6592(4) 0.0440(3) 0.7927(2) 0.0331(10) Uani 1 1 d . . . . .
O6 O 0.4500(5) -0.0050(3) 0.8197(3) 0.0454(12) Uani 1 1 d . . . . .
N1 N 0.5605(5) 0.4007(3) 0.7023(3) 0.0264(11) Uani 1 1 d . . . . .
N2 N 0.3246(6) 0.4254(4) 0.6926(3) 0.0364(13) Uani 1 1 d . . . . .
H2 H 0.240190 0.454441 0.681887 0.044 Uiso 1 1 d R . . . .
C1 C 0.5987(7) 0.8145(4) 0.6916(4) 0.0351(15) Uani 1 1 d . . . . .
C2 C 0.5289(6) 0.7275(4) 0.6496(3) 0.0265(12) Uani 1 1 d . . . . .
C3 C 0.4665(6) 0.7371(4) 0.5751(3) 0.0319(14) Uani 1 1 d . . . . .
H3 H 0.470014 0.798347 0.551080 0.038 Uiso 1 1 calc R . . . .
C4 C 0.3990(7) 0.6580(4) 0.5356(3) 0.0311(14) Uani 1 1 d . . . . .
C5 C 0.3355(7) 0.6683(5) 0.4549(3) 0.0354(15) Uani 1 1 d . . . . .
C6 C 0.3983(6) 0.5680(4) 0.5713(3) 0.0273(13) Uani 1 1 d . . . . .
H6 H 0.354394 0.513164 0.544617 0.033 Uiso 1 1 calc R . . . .
C7 C 0.4610(6) 0.5574(4) 0.6455(3) 0.0239(12) Uani 1 1 d . . . . .
C8 C 0.4518(6) 0.4617(4) 0.6811(3) 0.0271(13) Uani 1 1 d . . . . .
C9 C 0.4986(6) 0.3175(4) 0.7285(3) 0.0292(13) Uani 1 1 d . . . . .
C10 C 0.3508(7) 0.3341(5) 0.7245(4) 0.0396(16) Uani 1 1 d . . . . .
C11 C 0.2589(8) 0.2645(5) 0.7464(5) 0.055(2) Uani 1 1 d . . . . .
H11 H 0.158766 0.276853 0.743839 0.066 Uiso 1 1 calc R . . . .
C12 C 0.3202(7) 0.1765(5) 0.7721(5) 0.054(2) Uani 1 1 d . . . . .
H12 H 0.261604 0.127437 0.788495 0.065 Uiso 1 1 calc R . . . .
C13 C 0.4691(6) 0.1584(5) 0.7743(4) 0.0374(16) Uani 1 1 d . . . . .
C14 C 0.5273(7) 0.0577(5) 0.7976(4) 0.0348(15) Uani 1 1 d . . . . .
C15 C 0.5586(6) 0.2281(4) 0.7524(4) 0.0317(14) Uani 1 1 d . . . . .
H15 H 0.658194 0.215387 0.753519 0.038 Uiso 1 1 calc R . . . .
C16 C 0.5265(6) 0.6373(4) 0.6841(3) 0.0255(12) Uani 1 1 d . . . . .
H16 H 0.570044 0.630181 0.734621 0.031 Uiso 1 1 calc DR . . . .
O7 O 0.073(3) 0.1903(18) 0.5616(14) 0.162(8) Uani 0.5 1 d . U P . .
N3 N 0.0800(18) 0.3109(15) 0.4987(10) 0.099(5) Uani 0.5 1 d D U P . .
C17 C 0.042(2) 0.273(2) 0.5581(13) 0.089(5) Uani 0.5 1 d . U P . .
H17 H -0.003079 0.307128 0.592918 0.106 Uiso 0.5 1 calc R . P . .
C18 C 0.038(2) 0.4120(15) 0.4973(12) 0.085(5) Uani 0.5 1 d D U P . .
H18A H 0.121852 0.453373 0.495261 0.127 Uiso 0.5 1 calc GR . P . .
H18B H -0.001903 0.427252 0.542171 0.127 Uiso 0.5 1 calc GR . P . .
H18C H -0.035962 0.424184 0.453418 0.127 Uiso 0.5 1 calc GR . P . .
C19 C 0.2020(19) 0.3180(17) 0.4688(10) 0.080(5) Uani 0.5 1 d D U P . .
H19A H 0.206102 0.382636 0.446099 0.120 Uiso 0.5 1 calc GR . P . .
H19B H 0.201538 0.267454 0.430794 0.120 Uiso 0.5 1 calc GR . P . .
H19C H 0.286382 0.309206 0.507769 0.120 Uiso 0.5 1 calc GR . P . .
N4 N 0.261(2) 0.0226(17) 0.5523(12) 0.115(6) Uani 0.5 1 d . U P . .
H4A H 0.179539 0.058650 0.538406 0.138 Uiso 0.5 1 d R . P . .
H4B H 0.272159 -0.017241 0.513936 0.138 Uiso 0.5 1 d R . P . .
C20 C 0.390(4) 0.092(3) 0.570(2) 0.168(13) Uani 0.5 1 d . U P . .
H20A H 0.418841 0.096662 0.624368 0.253 Uiso 0.5 1 calc GR . P . .
H20B H 0.362226 0.156889 0.550087 0.253 Uiso 0.5 1 calc GR . P . .
H20C H 0.470186 0.066881 0.548365 0.253 Uiso 0.5 1 calc GR . P . .
C21 C 0.246(4) -0.036(3) 0.612(2) 0.162(12) Uani 0.5 1 d . U P . .
H21A H 0.340604 -0.060157 0.635431 0.242 Uiso 0.5 1 calc GR . P . .
H21B H 0.182659 -0.091188 0.594910 0.242 Uiso 0.5 1 calc GR . P . .
H21C H 0.203182 0.002360 0.648176 0.242 Uiso 0.5 1 calc GR . P . .
N5 N 0.259(2) 0.9444(15) 0.4043(11) 0.112(6) Uani 0.5 1 d D U P . .
H5A H 0.273284 1.004021 0.426338 0.135 Uiso 0.5 1 d R . P . .
H5B H 0.258914 0.899741 0.441158 0.135 Uiso 0.5 1 d R . P . .
C22 C 0.370(2) 0.9249(12) 0.3694(11) 0.083(5) Uani 0.5 1 d D U P . .
H22A H 0.365684 0.968442 0.326540 0.124 Uiso 0.5 1 calc GR . P . .
H22B H 0.363642 0.856816 0.352399 0.124 Uiso 0.5 1 calc GR . P . .
H22C H 0.460745 0.934982 0.403523 0.124 Uiso 0.5 1 calc GR . P . .
C23 C 0.117(2) 0.952(3) 0.3644(13) 0.192(13) Uani 0.5 1 d D U P . .
H23A H 0.057530 0.988297 0.393788 0.287 Uiso 0.5 1 calc GR . P . .
H23B H 0.077113 0.885988 0.354317 0.287 Uiso 0.5 1 calc DGR . P . .
H23C H 0.118759 0.985658 0.317380 0.287 Uiso 0.5 1 calc DGR . P . .

loop_
_atom_site_aniso_label
_atom_site_aniso_U_11
_atom_site_aniso_U_22
_atom_site_aniso_U_33
_atom_site_aniso_U_23
_atom_site_aniso_U_13
_atom_site_aniso_U_12
Zn1 0.0228(4) 0.0179(4) 0.0302(4) -0.0003(3) 0.0005(3) 0.0005(3)
O1 0.029(2) 0.026(2) 0.034(2) -0.0053(18) -0.0011(18) -0.0031(17)
O2 0.087(4) 0.035(3) 0.050(3) 0.001(2) 0.000(3) -0.030(3)
O3 0.038(2) 0.033(2) 0.029(2) -0.0030(19) 0.0005(18) -0.0059(19)
O4 0.084(4) 0.035(3) 0.038(3) 0.006(2) -0.007(2) -0.013(3)
O5 0.024(2) 0.021(2) 0.055(3) 0.006(2) 0.0102(19) 0.0014(17)
O6 0.028(2) 0.026(2) 0.083(4) 0.015(2) 0.012(2) -0.0017(19)
N1 0.024(2) 0.017(2) 0.036(3) 0.005(2) 0.002(2) 0.0013(19)
N2 0.022(3) 0.025(3) 0.064(4) 0.007(3) 0.013(2) 0.007(2)
C1 0.032(3) 0.023(3) 0.048(4) -0.003(3) 0.001(3) -0.002(3)
C2 0.025(3) 0.022(3) 0.031(3) -0.002(2) 0.000(2) -0.002(2)
C3 0.038(4) 0.022(3) 0.035(3) 0.004(3) 0.005(3) -0.002(3)
C4 0.036(3) 0.023(3) 0.033(3) -0.001(3) 0.003(3) -0.004(3)
C5 0.036(4) 0.034(4) 0.033(3) -0.001(3) -0.003(3) -0.002(3)
C6 0.027(3) 0.020(3) 0.033(3) -0.004(2) 0.000(2) 0.001(2)
C7 0.017(3) 0.019(3) 0.035(3) 0.001(2) 0.002(2) 0.005(2)
C8 0.026(3) 0.020(3) 0.034(3) -0.004(2) 0.003(2) 0.004(2)
C9 0.025(3) 0.020(3) 0.042(3) -0.001(3) 0.004(3) -0.002(2)
C10 0.026(3) 0.025(3) 0.070(5) 0.008(3) 0.015(3) 0.005(3)
C11 0.028(4) 0.037(4) 0.103(6) 0.021(4) 0.020(4) 0.006(3)
C12 0.029(4) 0.033(4) 0.104(7) 0.026(4) 0.019(4) 0.003(3)
C13 0.021(3) 0.029(3) 0.064(4) 0.010(3) 0.012(3) 0.004(3)
C14 0.025(3) 0.027(3) 0.052(4) 0.003(3) 0.003(3) -0.003(3)
C15 0.020(3) 0.028(3) 0.048(4) 0.003(3) 0.007(3) 0.002(2)
C16 0.021(3) 0.023(3) 0.030(3) 0.001(2) 0.000(2) 0.001(2)
O7 0.180(16) 0.129(10) 0.183(15) 0.018(10) 0.049(13) 0.040(11)
N3 0.076(8) 0.136(8) 0.087(8) 0.013(7) 0.019(6) 0.012(7)
C17 0.071(9) 0.108(8) 0.092(9) 0.005(7) 0.026(7) 0.014(7)
C18 0.061(10) 0.118(9) 0.081(11) -0.006(9) 0.029(9) -0.023(8)
C19 0.078(10) 0.106(13) 0.058(9) 0.011(9) 0.013(7) 0.010(9)
N4 0.122(10) 0.110(10) 0.114(10) 0.004(8) 0.023(8) 0.015(8)
C20 0.157(17) 0.19(2) 0.16(2) 0.033(15) 0.031(15) -0.038(14)
C21 0.18(2) 0.141(18) 0.176(18) 0.042(14) 0.067(15) 0.011(14)
N5 0.132(9) 0.073(9) 0.144(10) 0.036(8) 0.056(7) -0.005(7)
C22 0.134(12) 0.033(8) 0.086(12) 0.027(8) 0.032(10) -0.009(8)
C23 0.176(12) 0.20(2) 0.19(2) 0.019(18) 0.010(13) -0.006(16)

loop_
_atom_type_symbol
_atom_type_description
_atom_type_scat_dispersion_real
_atom_type_scat_dispersion_imag
_atom_type_scat_source
C C 0.0033 0.0016 'International Tables Vol C Tables 4.2.6.8 and 6.1.1.4'
H H 0.0000 0.0000 'International Tables Vol C Tables 4.2.6.8 and 6.1.1.4'
N N 0.0061 0.0033 'International Tables Vol C Tables 4.2.6.8 and 6.1.1.4'
O O 0.0106 0.0060 'International Tables Vol C Tables 4.2.6.8 and 6.1.1.4'
Zn Zn 0.2839 1.4301 'International Tables Vol C Tables 4.2.6.8 and 6.1.1.4'

loop_
_geom_angle_atom_site_label_1
_geom_angle_atom_site_label_2
_geom_angle_atom_site_label_3
_geom_angle
_geom_angle_site_symmetry_1
_geom_angle_site_symmetry_3
_geom_angle_publ_flag
O1 Zn1 O3 117.41(18) . 4_676 ?
O1 Zn1 O5 116.12(17) . 1_565 ?
O1 Zn1 N1 107.11(18) . 2_656 ?
O3 Zn1 N1 99.75(19) 4_676 2_656 ?
O5 Zn1 O3 104.89(18) 1_565 4_676 ?
O5 Zn1 N1 110.30(18) 1_565 2_656 ?
C1 O1 Zn1 115.7(4) . . ?
C5 O3 Zn1 117.2(4) . 4_575 ?
C14 O5 Zn1 115.7(4) . 1_545 ?
C8 N1 Zn1 127.9(4) . 2_646 ?
C8 N1 C9 105.5(5) . . ?
C9 N1 Zn1 125.8(4) . 2_646 ?
C8 N2 H2 126.2 . . ?
C8 N2 C10 107.5(5) . . ?
C10 N2 H2 126.3 . . ?
O1 C1 C2 115.6(5) . . ?
O2 C1 O1 124.8(6) . . ?
O2 C1 C2 119.6(6) . . ?
C3 C2 C1 119.8(5) . . ?
C16 C2 C1 120.8(5) . . ?
C16 C2 C3 119.4(5) . . ?
C2 C3 H3 119.6 . . ?
C2 C3 C4 120.8(6) . . ?
C4 C3 H3 119.6 . . ?
C3 C4 C5 120.5(5) . . ?
C3 C4 C6 118.8(5) . . ?
C6 C4 C5 120.7(5) . . ?
O3 C5 C4 115.9(6) . . ?
O4 C5 O3 124.7(6) . . ?
O4 C5 C4 119.4(6) . . ?
C4 C6 H6 119.6 . . ?
C7 C6 C4 120.9(5) . . ?
C7 C6 H6 119.6 . . ?
C6 C7 C8 118.4(5) . . ?
C16 C7 C6 119.5(5) . . ?
C16 C7 C8 122.1(5) . . ?
N1 C8 N2 112.6(5) . . ?
N1 C8 C7 126.1(5) . . ?
N2 C8 C7 121.3(5) . . ?
C10 C9 N1 108.5(5) . . ?
C15 C9 N1 130.9(5) . . ?
C15 C9 C10 120.5(5) . . ?
N2 C10 C9 105.9(5) . . ?
N2 C10 C11 131.7(6) . . ?
C11 C10 C9 122.3(6) . . ?
C10 C11 H11 121.6 . . ?
C12 C11 C10 116.8(6) . . ?
C12 C11 H11 121.6 . . ?
C11 C12 H12 119.5 . . ?
C11 C12 C13 121.1(6) . . ?
C13 C12 H12 119.5 . . ?
C12 C13 C14 118.4(5) . . ?
C15 C13 C12 121.4(6) . . ?
C15 C13 C14 120.2(5) . . ?
O5 C14 C13 115.0(5) . . ?
O6 C14 O5 123.8(6) . . ?
O6 C14 C13 121.2(5) . . ?
C9 C15 H15 121.1 . . ?
C13 C15 C9 117.8(5) . . ?
C13 C15 H15 121.1 . . ?
C2 C16 H16 119.7 . . ?
C7 C16 C2 120.6(5) . . ?
C7 C16 H16 119.7 . . ?
C17 N3 C18 106.6(19) . . ?
C17 N3 C19 137(2) . . ?
C19 N3 C18 100.0(18) . . ?
O7 C17 N3 110(2) . . ?
O7 C17 H17 125.2 . . ?
N3 C17 H17 125.2 . . ?
N3 C18 H18A 109.5 . . ?
N3 C18 H18B 109.5 . . ?
N3 C18 H18C 109.5 . . ?
H18A C18 H18B 109.5 . . ?
H18A C18 H18C 109.5 . . ?
H18B C18 H18C 109.5 . . ?
N3 C19 H19A 109.5 . . ?
N3 C19 H19B 109.5 . . ?
N3 C19 H19C 109.5 . . ?
H19A C19 H19B 109.5 . . ?
H19A C19 H19C 109.5 . . ?
H19B C19 H19C 109.5 . . ?
H4A N4 H4B 108.3 . . ?
C20 N4 H4A 108.7 . . ?
C20 N4 H4B 110.1 . . ?
C21 N4 H4A 110.0 . . ?
C21 N4 H4B 107.8 . . ?
C21 N4 C20 112(3) . . ?
N4 C20 H20A 109.5 . . ?
N4 C20 H20B 109.5 . . ?
N4 C20 H20C 109.5 . . ?
H20A C20 H20B 109.5 . . ?
H20A C20 H20C 109.5 . . ?
H20B C20 H20C 109.5 . . ?
N4 C21 H21A 109.5 . . ?
N4 C21 H21B 109.5 . . ?
N4 C21 H21C 109.5 . . ?
H21A C21 H21B 109.5 . . ?
H21A C21 H21C 109.5 . . ?
H21B C21 H21C 109.5 . . ?
H5A N5 H5B 107.0 . . ?
C22 N5 H5A 108.9 . . ?
C22 N5 H5B 108.7 . . ?
C22 N5 C23 120.7(18) . . ?
C23 N5 H5A 102.7 . . ?
C23 N5 H5B 107.9 . . ?
N5 C22 H22A 109.5 . . ?
N5 C22 H22B 109.5 . . ?
N5 C22 H22C 109.5 . . ?
H22A C22 H22B 109.5 . . ?
H22A C22 H22C 109.5 . . ?
H22B C22 H22C 109.5 . . ?
N5 C23 H23A 109.5 . . ?
N5 C23 H23B 109.5 . . ?
N5 C23 H23C 109.5 . . ?
H23A C23 H23B 109.5 . . ?
H23A C23 H23C 109.5 . . ?
H23B C23 H23C 109.5 . . ?

loop_
_geom_bond_atom_site_label_1
_geom_bond_atom_site_label_2
_geom_bond_distance
_geom_bond_site_symmetry_2
_geom_bond_publ_flag
Zn1 O1 1.948(4) . ?
Zn1 O3 1.959(4) 4_676 ?
Zn1 O5 1.955(4) 1_565 ?
Zn1 N1 2.037(5) 2_656 ?
O1 C1 1.280(8) . ?
O2 C1 1.241(8) . ?
O3 C5 1.271(7) . ?
O4 C5 1.246(8) . ?
O5 C14 1.273(7) . ?
O6 C14 1.237(7) . ?
N1 C8 1.325(7) . ?
N1 C9 1.400(7) . ?
N2 H2 0.8798 . ?
N2 C8 1.345(8) . ?
N2 C10 1.382(8) . ?
C1 C2 1.506(8) . ?
C2 C3 1.393(8) . ?
C2 C16 1.388(8) . ?
C3 H3 0.9500 . ?
C3 C4 1.394(8) . ?
C4 C5 1.501(8) . ?
C4 C6 1.395(8) . ?
C6 H6 0.9500 . ?
C6 C7 1.391(8) . ?
C7 C8 1.473(8) . ?
C7 C16 1.387(8) . ?
C9 C10 1.398(8) . ?
C9 C15 1.386(8) . ?
C10 C11 1.391(9) . ?
C11 H11 0.9500 . ?
C11 C12 1.383(10) . ?
C12 H12 0.9500 . ?
C12 C13 1.416(9) . ?
C13 C14 1.517(8) . ?
C13 C15 1.377(9) . ?
C15 H15 0.9500 . ?
C16 H16 0.9500 . ?
O7 C17 1.16(3) . ?
N3 C17 1.31(3) . ?
N3 C18 1.439(17) . ?
N3 C19 1.357(16) . ?
C17 H17 0.9500 . ?
C18 H18A 0.9800 . ?
C18 H18B 0.9800 . ?
C18 H18C 0.9800 . ?
C19 H19A 0.9800 . ?
C19 H19B 0.9800 . ?
C19 H19C 0.9800 . ?
N4 H4A 0.9085 . ?
N4 H4B 0.9100 . ?
N4 C20 1.53(4) . ?
N4 C21 1.38(3) . ?
C20 H20A 0.9800 . ?
C20 H20B 0.9800 . ?
C20 H20C 0.9800 . ?
C21 H21A 0.9800 . ?
C21 H21B 0.9800 . ?
C21 H21C 0.9800 . ?
N5 H5A 0.9099 . ?
N5 H5B 0.9101 . ?
N5 C22 1.337(16) . ?
N5 C23 1.411(17) . ?
C22 H22A 0.9800 . ?
C22 H22B 0.9800 . ?
C22 H22C 0.9800 . ?
C23 H23A 0.9800 . ?
C23 H23B 0.9800 . ?
C23 H23C 0.9800 . ?

loop_
_geom_torsion_atom_site_label_1
_geom_torsion_atom_site_label_2
_geom_torsion_atom_site_label_3
_geom_torsion_atom_site_label_4
_geom_torsion
_geom_torsion_site_symmetry_1
_geom_torsion_site_symmetry_2
_geom_torsion_site_symmetry_3
_geom_torsion_site_symmetry_4
_geom_torsion_publ_flag
Zn1 O1 C1 O2 -5.9(9) . . . . ?
Zn1 O1 C1 C2 173.5(4) . . . . ?
Zn1 O3 C5 O4 18.1(9) 4_575 . . . ?
Zn1 O3 C5 C4 -162.1(4) 4_575 . . . ?
Zn1 O5 C14 O6 3.9(9) 1_545 . . . ?
Zn1 O5 C14 C13 -176.2(4) 1_545 . . . ?
Zn1 N1 C8 N2 170.6(4) 2_646 . . . ?
Zn1 N1 C8 C7 -6.7(9) 2_646 . . . ?
Zn1 N1 C9 C10 -172.2(4) 2_646 . . . ?
Zn1 N1 C9 C15 4.7(10) 2_646 . . . ?
O1 C1 C2 C3 164.7(5) . . . . ?
O1 C1 C2 C16 -15.5(8) . . . . ?
O2 C1 C2 C3 -15.8(9) . . . . ?
O2 C1 C2 C16 163.9(6) . . . . ?
N1 C9 C10 N2 2.7(8) . . . . ?
N1 C9 C10 C11 179.7(7) . . . . ?
N1 C9 C15 C13 -179.0(6) . . . . ?
N2 C10 C11 C12 175.5(8) . . . . ?
C1 C2 C3 C4 -178.8(6) . . . . ?
C1 C2 C16 C7 179.4(5) . . . . ?
C2 C3 C4 C5 -178.4(6) . . . . ?
C2 C3 C4 C6 -1.7(9) . . . . ?
C3 C2 C16 C7 -0.9(9) . . . . ?
C3 C4 C5 O3 -175.0(6) . . . . ?
C3 C4 C5 O4 4.8(10) . . . . ?
C3 C4 C6 C7 1.3(9) . . . . ?
C4 C6 C7 C8 177.6(5) . . . . ?
C4 C6 C7 C16 -0.7(9) . . . . ?
C5 C4 C6 C7 178.0(6) . . . . ?
C6 C4 C5 O3 8.3(9) . . . . ?
C6 C4 C5 O4 -171.8(6) . . . . ?
C6 C7 C8 N1 110.4(7) . . . . ?
C6 C7 C8 N2 -66.8(8) . . . . ?
C6 C7 C16 C2 0.5(8) . . . . ?
C8 N1 C9 C10 -2.3(7) . . . . ?
C8 N1 C9 C15 174.6(7) . . . . ?
C8 N2 C10 C9 -2.1(8) . . . . ?
C8 N2 C10 C11 -178.7(8) . . . . ?
C8 C7 C16 C2 -177.7(5) . . . . ?
C9 N1 C8 N2 1.0(7) . . . . ?
C9 N1 C8 C7 -176.3(6) . . . . ?
C9 C10 C11 C12 -0.6(13) . . . . ?
C10 N2 C8 N1 0.7(7) . . . . ?
C10 N2 C8 C7 178.2(6) . . . . ?
C10 C9 C15 C13 -2.4(10) . . . . ?
C10 C11 C12 C13 -1.2(13) . . . . ?
C11 C12 C13 C14 -175.5(8) . . . . ?
C11 C12 C13 C15 1.2(13) . . . . ?
C12 C13 C14 O5 174.6(7) . . . . ?
C12 C13 C14 O6 -5.5(11) . . . . ?
C12 C13 C15 C9 0.6(11) . . . . ?
C14 C13 C15 C9 177.2(6) . . . . ?
C15 C9 C10 N2 -174.6(6) . . . . ?
C15 C9 C10 C11 2.4(11) . . . . ?
C15 C13 C14 O5 -2.1(10) . . . . ?
C15 C13 C14 O6 177.8(7) . . . . ?
C16 C2 C3 C4 1.5(9) . . . . ?
C16 C7 C8 N1 -71.4(8) . . . . ?
C16 C7 C8 N2 111.5(7) . . . . ?
C18 N3 C17 O7 179(2) . . . . ?
C19 N3 C17 O7 -55(4) . . . . ?
